data_7117943
loop_
_publ_author_name
'Mathilde Berville'
'Lydia Karmazin'
'Jennifer A. Wytko'
'Jean Weiss'

_publ_section_title
;
 Viologen cyclophanes: redox controlled host-guest interactions
;
_journal_name_full Chem.Commun.
_journal_page_first 15772
_journal_paper_doi 10.1039/C5cc06041A
_journal_volume 51
_journal_year 2015
_chemical_formula_moiety 'C34 H44 N4, 2(C12 H14 N2), 5(F6 P)'
_chemical_formula_sum 'C58 H72 F30 N8 P5'
_chemical_formula_weight 1606.08
_chemical_name_systematic
;
 ?
;
_chemical_properties_physical Air-sensitive
_space_group_crystal_system orthorhombic
_space_group_IT_number 72
_space_group_name_Hall '-I 2 2c'
_space_group_name_H-M_alt 'I b a m'
_symmetry_space_group_name_Hall '-I 2 2c'
_symmetry_space_group_name_H-M 'I b a m'
_atom_sites_solution_hydrogens other
_audit_creation_method SHELXL-2013
_audit_update_record
;
2015-02-25 deposited with the CCDC.
2015-09-01 downloaded from the CCDC.
;
_cell_angle_alpha 90
_cell_angle_beta 90
_cell_angle_gamma 90
_cell_formula_units_Z 4
_cell_length_a 11.8988(4)
_cell_length_b 21.8945(7)
_cell_length_c 25.6947(8)
_cell_measurement_reflns_used 9013
_cell_measurement_temperature 173(2)
_cell_measurement_theta_max 29.97
_cell_measurement_theta_min 2.65
_cell_volume 6693.9(4)
_computing_cell_refinement 'Bruker SAINT'
_computing_data_collection 'Bruker APEX2'
_computing_data_reduction 'Bruker SAINT'
_computing_molecular_graphics 'Bruker SHELXTL'
_computing_publication_material 'Bruker SHELXTL'
_computing_structure_refinement 'SHELXL-2013 (Sheldrick, 2013)'
_computing_structure_solution 'SHELXS-2013 (Sheldrick, 2013)'
_diffrn_ambient_temperature 173(2)
_diffrn_measured_fraction_theta_full 0.998
_diffrn_measured_fraction_theta_max 0.998
_diffrn_measurement_device_type 'Bruker APEX-II CCD'
_diffrn_measurement_method '\f and \w scans'
_diffrn_radiation_monochromator triumph
_diffrn_radiation_type MoK\a
_diffrn_radiation_wavelength 0.71073
_diffrn_reflns_av_R_equivalents 0.0271
_diffrn_reflns_av_unetI/netI 0.0181
_diffrn_reflns_laue_measured_fraction_full 0.998
_diffrn_reflns_laue_measured_fraction_max 0.998
_diffrn_reflns_limit_h_max 16
_diffrn_reflns_limit_h_min -16
_diffrn_reflns_limit_k_max 29
_diffrn_reflns_limit_k_min -30
_diffrn_reflns_limit_l_max 35
_diffrn_reflns_limit_l_min -36
_diffrn_reflns_number 28616
_diffrn_reflns_point_group_measured_fraction_full 0.998
_diffrn_reflns_point_group_measured_fraction_max 0.998
_diffrn_reflns_theta_full 25.242
_diffrn_reflns_theta_max 30.009
_diffrn_reflns_theta_min 1.860
_diffrn_source 'sealed tube'
_exptl_absorpt_coefficient_mu 0.267
_exptl_absorpt_correction_T_max 0.7460
_exptl_absorpt_correction_T_min 0.6714
_exptl_absorpt_correction_type multi-scan
_exptl_absorpt_process_details sadabs
_exptl_crystal_colour blue
_exptl_crystal_density_diffrn 1.594
_exptl_crystal_description prism
_exptl_crystal_F_000 3284
_exptl_crystal_size_max 0.420
_exptl_crystal_size_mid 0.240
_exptl_crystal_size_min 0.200
_refine_diff_density_max 1.245
_refine_diff_density_min -0.593
_refine_diff_density_rms 0.069
_refine_ls_extinction_coef .
_refine_ls_extinction_method none
_refine_ls_goodness_of_fit_ref 1.067
_refine_ls_hydrogen_treatment mixed
_refine_ls_matrix_type full
_refine_ls_number_parameters 258
_refine_ls_number_reflns 4987
_refine_ls_number_restraints 2
_refine_ls_restrained_S_all 1.067
_refine_ls_R_factor_all 0.0769
_refine_ls_R_factor_gt 0.0578
_refine_ls_shift/su_max 0.001
_refine_ls_shift/su_mean 0.000
_refine_ls_structure_factor_coef Fsqd
_refine_ls_weighting_details 'w=1/[\s^2^(Fo^2^)+(0.0678P)^2^+16.9999P] where P=(Fo^2^+2Fc^2^)/3'
_refine_ls_weighting_scheme calc
_refine_ls_wR_factor_gt 0.1522
_refine_ls_wR_factor_ref 0.1685
_reflns_Friedel_coverage 0.000
_reflns_friedel_fraction_full .
_reflns_friedel_fraction_max .
_reflns_number_gt 3873
_reflns_number_total 4987
_reflns_threshold_expression 'I > 2\s(I)'
_cod_data_source_file c5cc06041a2_new.cif
_cod_data_source_block jwmb140916
_cod_database_code 7117943
_shelx_space_group_comment
;
The symmetry employed for this shelxl refinement is uniquely defined
by the following loop, which should always be used as a source of
symmetry information in preference to the above space-group names.
They are only intended as comments.
;
_shelx_estimated_absorpt_t_min 0.896
_shelx_estimated_absorpt_t_max 0.949
_shelxl_version_number 2013-4

loop_
_space_group_symop_operation_xyz
'x, y, z'
'x, -y, -z+1/2'
'-x, y, -z+1/2'
'-x, -y, z'
'x+1/2, y+1/2, z+1/2'
'x+1/2, -y+1/2, -z+1'
'-x+1/2, y+1/2, -z+1'
'-x+1/2, -y+1/2, z+1/2'
'-x, -y, -z'
'-x, y, z-1/2'
'x, -y, z-1/2'
'x, y, -z'
'-x+1/2, -y+1/2, -z+1/2'
'-x+1/2, y+1/2, z'
'x+1/2, -y+1/2, z'
'x+1/2, y+1/2, -z+1/2'

loop_
_atom_site_label
_atom_site_type_symbol
_atom_site_fract_x
_atom_site_fract_y
_atom_site_fract_z
_atom_site_U_iso_or_equiv
_atom_site_adp_type
_atom_site_occupancy
_atom_site_site_symmetry_order
_atom_site_calc_flag
_atom_site_refinement_flags_posn
_atom_site_refinement_flags_adp
_atom_site_refinement_flags_occupancy
_atom_site_disorder_assembly
_atom_site_disorder_group
C1 C 0.65734(17) 0.11124(9) 0.12818(7) 0.0235(4) Uani 1 1 d . . . . .
H1 H 0.6578 0.1546 0.1272 0.028 Uiso 1 1 calc R U . . .
C2 C 0.55693(15) 0.08098(8) 0.12527(7) 0.0202(3) Uani 1 1 d . . . . .
H2 H 0.4891 0.1037 0.1226 0.024 Uiso 1 1 calc R U . . .
C3 C 0.55260(14) 0.01633(7) 0.12611(6) 0.0177(3) Uani 1 1 d . . . . .
C4 C 0.65808(15) -0.01397(8) 0.12894(7) 0.0217(3) Uani 1 1 d . . . . .
H4 H 0.6606 -0.0573 0.1282 0.026 Uiso 1 1 calc R U . . .
C5 C 0.75596(16) 0.01850(9) 0.13274(8) 0.0247(4) Uani 1 1 d . . . . .
H5 H 0.8252 -0.0028 0.1357 0.030 Uiso 1 1 calc R U . . .
C6 C 0.86315(18) 0.11574(11) 0.13561(9) 0.0330(5) Uani 1 1 d . . . . .
H6A H 0.9212 0.0910 0.1534 0.040 Uiso 1 1 calc R U . A 1
H6B H 0.8516 0.1538 0.1557 0.040 Uiso 1 1 calc R U . A 1
C7 C 0.9031(3) 0.13177(18) 0.07787(17) 0.0274(5) Uani 0.5 1 d . . P B 1
H7A H 0.8376 0.1444 0.0567 0.033 Uiso 0.5 1 calc R U P B 1
H7B H 0.9572 0.1661 0.0788 0.033 Uiso 0.5 1 calc R U P B 1
C8 C 0.9584(4) 0.0763(2) 0.05328(18) 0.0304(6) Uani 0.5 1 d . . P B 1
H8A H 1.0210 0.0627 0.0759 0.036 Uiso 0.5 1 calc R U P B 1
H8B H 0.9029 0.0427 0.0517 0.036 Uiso 0.5 1 calc R U P B 1
C7B C 0.9525(3) 0.09335(18) 0.09714(17) 0.0274(5) Uani 0.5 1 d . . P B 2
H7C H 1.0223 0.1173 0.1018 0.033 Uiso 0.5 1 calc R U P B 2
H7D H 0.9700 0.0499 0.1042 0.033 Uiso 0.5 1 calc R U P B 2
C8B C 0.9108(4) 0.1001(2) 0.04156(17) 0.0304(6) Uani 0.5 1 d . . P B 2
H8C H 0.8817 0.1421 0.0367 0.036 Uiso 0.5 1 calc R U P B 2
H8D H 0.8476 0.0715 0.0359 0.036 Uiso 0.5 1 calc R U P B 2
C9 C 1.0029(2) 0.08765(14) 0.0000 0.0299(6) Uani 1 2 d S T P . .
H9A H 1.0767 0.0668 0.0000 0.036 Uiso 1 2 calc R U P B 1
H9B H 1.0204 0.1319 0.0000 0.036 Uiso 1 2 calc R U P B 1
C10 C 0.5101(4) 0.77124(16) 0.0000 0.0441(8) Uani 1 2 d DS T P . .
C11 C 0.6039(3) 0.87141(14) 0.0000 0.0315(6) Uani 1 2 d S T P . .
H11 H 0.6737 0.8503 0.0000 0.038 Uiso 1 2 calc R U P . .
C12 C 0.6043(2) 0.93347(14) 0.0000 0.0288(6) Uani 1 2 d S T P . .
H12 H 0.6739 0.9547 0.0000 0.035 Uiso 1 2 calc R U P . .
C13 C 0.5016(2) 0.96726(13) 0.0000 0.0232(5) Uani 1 2 d S T P . .
C14 C 0.4025(2) 0.93119(14) 0.0000 0.0268(5) Uani 1 2 d S T P . .
H14 H 0.3313 0.9508 0.0000 0.032 Uiso 1 2 calc R U P . .
C15 C 0.4074(3) 0.86886(14) 0.0000 0.0291(6) Uani 1 2 d S T P . .
H15 H 0.3394 0.8461 0.0000 0.035 Uiso 1 2 calc R U P . .
C16 C 0.5000 0.22866(16) 0.2500 0.0445(8) Uani 1 2 d S T P . .
H16A H 0.4551 0.2436 0.2207 0.067 Uiso 0.5 1 calc R U P . .
H16B H 0.5773 0.2436 0.2466 0.067 Uiso 0.5 1 calc R U P . .
H16C H 0.4676 0.2436 0.2827 0.067 Uiso 0.5 1 calc R U P . .
C17 C 0.40203(19) 0.13030(11) 0.24610(8) 0.0324(4) Uani 1 1 d . . . . .
H17 H 0.3335 0.1523 0.2432 0.039 Uiso 1 1 calc R U . . .
C18 C 0.39945(17) 0.06746(10) 0.24627(8) 0.0281(4) Uani 1 1 d . . . . .
H18 H 0.3294 0.0468 0.2438 0.034 Uiso 1 1 calc R U . . .
C19 C 0.5000 0.03328(14) 0.2500 0.0247(5) Uani 1 2 d S T P . .
F1 F 0.30445(16) 0.65788(8) 0.07936(8) 0.0638(5) Uani 1 1 d . . . . .
F2 F 0.24774(15) 0.74813(8) 0.17380(6) 0.0510(4) Uani 1 1 d . . . . .
F3 F 0.24135(17) 0.75486(8) 0.08607(7) 0.0552(4) Uani 1 1 d . . . . .
F4 F 0.14956(15) 0.67876(9) 0.12688(9) 0.0705(6) Uani 1 1 d . . . . .
F5 F 0.30911(19) 0.65103(9) 0.16710(9) 0.0700(6) Uani 1 1 d . . . . .
F6 F 0.40121(14) 0.72792(9) 0.12635(7) 0.0581(5) Uani 1 1 d . . . . .
F7 F 0.0000 0.0000 0.18740(8) 0.0464(5) Uani 1 2 d S T P . .
F8 F 0.1306(2) 0.0000 0.2500 0.136(2) Uani 1 2 d S T P . .
F9 F 0.0000 0.07021(15) 0.2500 0.141(2) Uani 1 2 d S T P . .
P1 P 0.27623(5) 0.70250(3) 0.12664(3) 0.03440(16) Uani 1 1 d . . . . .
P2 P 0.0000 0.0000 0.2500 0.0353(3) Uani 1 4 d S T P . .
N1 N 0.75629(14) 0.08085(8) 0.13243(6) 0.0237(3) Uani 1 1 d . . . . .
N2 N 0.5073(2) 0.83856(11) 0.0000 0.0297(5) Uani 1 2 d S T P . .
N3 N 0.5000 0.16140(13) 0.2500 0.0327(6) Uani 1 2 d S T P . .
H10A H 0.437(2) 0.753(3) 0.0000 0.11(2) Uiso 1 2 d DS . P . .
H10B H 0.545(4) 0.758(2) -0.0311(2) 0.130(19) Uiso 1 1 d D . . . .

loop_
_atom_site_aniso_label
_atom_site_aniso_U_11
_atom_site_aniso_U_22
_atom_site_aniso_U_33
_atom_site_aniso_U_23
_atom_site_aniso_U_13
_atom_site_aniso_U_12
C1 0.0275(9) 0.0202(8) 0.0227(8) -0.0002(7) 0.0005(7) -0.0035(7)
C2 0.0211(8) 0.0189(7) 0.0206(8) 0.0002(6) -0.0003(6) 0.0006(6)
C3 0.0193(8) 0.0179(7) 0.0159(7) 0.0004(6) 0.0001(6) 0.0003(6)
C4 0.0204(8) 0.0191(8) 0.0256(9) 0.0013(7) 0.0012(7) 0.0018(6)
C5 0.0194(8) 0.0272(9) 0.0274(9) 0.0011(7) -0.0004(7) 0.0004(7)
C6 0.0240(9) 0.0367(11) 0.0383(12) -0.0115(9) 0.0003(8) -0.0118(8)
C7 0.0199(12) 0.0277(13) 0.0345(15) 0.0038(11) -0.0010(10) -0.0055(10)
C8 0.0240(14) 0.0302(16) 0.0370(16) 0.0045(12) -0.0009(12) -0.0001(10)
C7B 0.0199(12) 0.0277(13) 0.0345(15) 0.0038(11) -0.0010(10) -0.0055(10)
C8B 0.0240(14) 0.0302(16) 0.0370(16) 0.0045(12) -0.0009(12) -0.0001(10)
C9 0.0207(12) 0.0320(14) 0.0369(15) 0.000 0.000 0.0005(11)
C10 0.059(2) 0.0250(15) 0.048(2) 0.000 0.000 0.0015(15)
C11 0.0298(14) 0.0332(15) 0.0314(15) 0.000 0.000 0.0078(12)
C12 0.0215(12) 0.0322(14) 0.0328(15) 0.000 0.000 0.0020(11)
C13 0.0207(11) 0.0283(13) 0.0206(12) 0.000 0.000 0.0017(10)
C14 0.0221(12) 0.0316(14) 0.0266(13) 0.000 0.000 -0.0006(10)
C15 0.0304(14) 0.0327(15) 0.0243(13) 0.000 0.000 -0.0047(11)
C16 0.055(2) 0.0364(17) 0.0417(19) 0.000 0.0019(17) 0.000
C17 0.0308(10) 0.0446(12) 0.0217(9) 0.0011(8) -0.0011(8) 0.0048(9)
C18 0.0240(9) 0.0409(11) 0.0195(8) -0.0006(8) -0.0014(7) 0.0019(8)
C19 0.0221(12) 0.0386(15) 0.0132(10) 0.000 -0.0003(9) 0.000
F1 0.0589(11) 0.0608(10) 0.0716(12) -0.0365(10) -0.0065(9) 0.0092(9)
F2 0.0582(10) 0.0513(9) 0.0435(8) -0.0095(7) 0.0116(8) 0.0046(7)
F3 0.0722(12) 0.0461(9) 0.0473(9) 0.0013(7) -0.0056(8) -0.0020(8)
F4 0.0337(8) 0.0560(11) 0.1217(19) -0.0067(11) 0.0091(9) -0.0198(8)
F5 0.0775(13) 0.0519(10) 0.0806(14) 0.0197(10) 0.0070(11) 0.0157(10)
F6 0.0321(8) 0.0784(12) 0.0637(11) -0.0169(9) 0.0080(7) -0.0197(8)
F7 0.0365(10) 0.0659(14) 0.0366(11) 0.000 0.000 0.0145(10)
F8 0.0264(12) 0.333(7) 0.0498(17) 0.009(3) 0.000 0.000
F9 0.316(7) 0.0577(19) 0.0485(18) 0.000 0.002(3) 0.000
P1 0.0289(3) 0.0296(3) 0.0447(3) -0.0057(2) 0.0052(2) -0.0063(2)
P2 0.0185(5) 0.0521(7) 0.0354(6) 0.000 0.000 0.000
N1 0.0214(7) 0.0261(8) 0.0236(8) -0.0001(6) -0.0005(6) -0.0056(6)
N2 0.0393(14) 0.0261(12) 0.0237(11) 0.000 0.000 0.0022(10)
N3 0.0379(14) 0.0382(14) 0.0221(11) 0.000 -0.0003(10) 0.000

loop_
_atom_type_symbol
_atom_type_description
_atom_type_scat_dispersion_real
_atom_type_scat_dispersion_imag
_atom_type_scat_source
C C 0.0033 0.0016 'International Tables Vol C Tables 4.2.6.8 and 6.1.1.4'
H H 0.0000 0.0000 'International Tables Vol C Tables 4.2.6.8 and 6.1.1.4'
F F 0.0171 0.0103 'International Tables Vol C Tables 4.2.6.8 and 6.1.1.4'
P P 0.1023 0.0942 'International Tables Vol C Tables 4.2.6.8 and 6.1.1.4'
N N 0.0061 0.0033 'International Tables Vol C Tables 4.2.6.8 and 6.1.1.4'

loop_
_geom_angle_atom_site_label_1
_geom_angle_atom_site_label_2
_geom_angle_atom_site_label_3
_geom_angle
_geom_angle_site_symmetry_1
_geom_angle_site_symmetry_3
N1 C1 C2 121.65(17) . .
N1 C1 H1 119.2 . .
C2 C1 H1 119.2 . .
C1 C2 C3 120.99(17) . .
C1 C2 H2 119.5 . .
C3 C2 H2 119.5 . .
C2 C3 C4 115.78(15) . .
C2 C3 C3 121.8(2) . 4_655
C4 C3 C3 122.35(19) . 4_655
C5 C4 C3 120.85(16) . .
C5 C4 H4 119.6 . .
C3 C4 H4 119.6 . .
N1 C5 C4 121.45(17) . .
N1 C5 H5 119.3 . .
C4 C5 H5 119.3 . .
N1 C6 C7B 113.2(2) . .
N1 C6 C7 108.5(2) . .
N1 C6 H6A 110.0 . .
C7 C6 H6A 110.0 . .
N1 C6 H6B 110.0 . .
C7 C6 H6B 110.0 . .
H6A C6 H6B 108.4 . .
C8 C7 C6 109.9(3) . .
C8 C7 H7A 109.7 . .
C6 C7 H7A 109.7 . .
C8 C7 H7B 109.7 . .
C6 C7 H7B 109.7 . .
H7A C7 H7B 108.2 . .
C9 C8 C7 113.8(3) . .
C9 C8 H8A 108.8 . .
C7 C8 H8A 108.8 . .
C9 C8 H8B 108.8 . .
C7 C8 H8B 108.8 . .
H8A C8 H8B 107.7 . .
C8B C7B C6 110.4(3) . .
C8B C7B H7C 109.6 . .
C6 C7B H7C 109.6 . .
C8B C7B H7D 109.6 . .
C6 C7B H7D 109.6 . .
H7C C7B H7D 108.1 . .
C7B C8B C9 113.5(3) . .
C7B C8B H8C 108.9 . .
C9 C8B H8C 108.9 . .
C7B C8B H8D 108.9 . .
C9 C8B H8D 108.9 . .
H8C C8B H8D 107.7 . .
C8 C9 C8 133.8(4) . 12
C8B C9 C8B 86.8(4) . 12
C8 C9 H9A 103.8 . .
C8 C9 H9A 103.8 12 .
C8 C9 H9B 103.8 . .
C8 C9 H9B 103.8 12 .
H9A C9 H9B 105.4 . .
N2 C10 H10A 113(4) . .
N2 C10 H10B 108(3) . .
H10A C10 H10B 106(3) . .
N2 C11 C12 122.2(3) . .
N2 C11 H11 118.9 . .
C12 C11 H11 118.9 . .
C11 C12 C13 121.0(3) . .
C11 C12 H12 119.5 . .
C13 C12 H12 119.5 . .
C14 C13 C12 115.0(3) . .
C14 C13 C13 122.3(3) . 9_675
C12 C13 C13 122.7(3) . 9_675
C15 C14 C13 121.4(3) . .
C15 C14 H14 119.3 . .
C13 C14 H14 119.3 . .
N2 C15 C14 121.6(3) . .
N2 C15 H15 119.2 . .
C14 C15 H15 119.2 . .
N3 C16 H16A 109.5 . .
N3 C16 H16B 109.5 . .
H16A C16 H16B 109.5 . .
N3 C16 H16C 109.5 . .
H16A C16 H16C 109.5 . .
H16B C16 H16C 109.5 . .
N3 C17 C18 121.5(2) . .
N3 C17 H17 119.3 . .
C18 C17 H17 119.3 . .
C17 C18 C19 120.7(2) . .
C17 C18 H18 119.7 . .
C19 C18 H18 119.7 . .
C18 C19 C18 116.1(3) 3_655 .
C18 C19 C19 121.94(14) 3_655 2
C18 C19 C19 121.94(14) . 2
F5 P1 F6 91.21(12) . .
F5 P1 F4 89.94(12) . .
F6 P1 F4 178.51(11) . .
F5 P1 F1 90.70(12) . .
F6 P1 F1 90.80(10) . .
F4 P1 F1 90.14(11) . .
F5 P1 F3 179.21(12) . .
F6 P1 F3 89.36(11) . .
F4 P1 F3 89.49(11) . .
F1 P1 F3 89.84(11) . .
F5 P1 F2 89.97(11) . .
F6 P1 F2 89.03(10) . .
F4 P1 F2 90.02(11) . .
F1 P1 F2 179.32(11) . .
F3 P1 F2 89.50(10) . .
F9 P2 F9 180.0 2 .
F9 P2 F8 90.0 2 3
F9 P2 F8 90.0 . 3
F9 P2 F8 90.0 2 .
F9 P2 F8 90.0 . .
F8 P2 F8 180.0 3 .
F9 P2 F7 90.0 2 .
F9 P2 F7 90.0 . .
F8 P2 F7 90.0 3 .
F8 P2 F7 90.0 . .
F9 P2 F7 90.0 2 2
F9 P2 F7 90.0 . 2
F8 P2 F7 90.0 3 2
F8 P2 F7 90.0 . 2
F7 P2 F7 180.0 . 2
C1 N1 C5 119.23(16) . .
C1 N1 C6 119.67(17) . .
C5 N1 C6 121.08(17) . .
C11 N2 C15 118.8(3) . .
C11 N2 C10 120.7(3) . .
C15 N2 C10 120.5(3) . .
C17 N3 C17 119.6(3) 3_655 .
C17 N3 C16 120.20(14) 3_655 .
C17 N3 C16 120.20(14) . .

loop_
_geom_bond_atom_site_label_1
_geom_bond_atom_site_label_2
_geom_bond_distance
_geom_bond_site_symmetry_2
C1 N1 1.357(3) .
C1 C2 1.368(3) .
C1 H1 0.9500 .
C2 C3 1.417(2) .
C2 H2 0.9500 .
C3 C4 1.422(2) .
C3 C3 1.442(3) 4_655
C4 C5 1.368(3) .
C4 H4 0.9500 .
C5 N1 1.365(3) .
C5 H5 0.9500 .
C6 N1 1.486(2) .
C6 C7B 1.532(5) .
C6 C7 1.597(5) .
C6 H6A 0.9900 .
C6 H6B 0.9900 .
C7 C8 1.519(6) .
C7 H7A 0.9900 .
C7 H7B 0.9900 .
C8 C9 1.488(5) .
C8 H8A 0.9900 .
C8 H8B 0.9900 .
C7B C8B 1.519(6) .
C7B H7C 0.9900 .
C7B H7D 0.9900 .
C8B C9 1.554(5) .
C8B H8C 0.9900 .
C8B H8D 0.9900 .
C9 C8 1.489(5) 12
C9 C8B 1.554(5) 12
C9 H9A 0.9900 .
C9 H9B 0.9900 .
C10 N2 1.474(4) .
C10 H10A 0.958(10) .
C10 H10B 0.94(3) .
C11 N2 1.357(4) .
C11 C12 1.359(4) .
C11 H11 0.9500 .
C12 C13 1.429(4) .
C12 H12 0.9500 .
C13 C14 1.419(4) .
C13 C13 1.434(6) 9_675
C14 C15 1.366(4) .
C14 H14 0.9500 .
C15 N2 1.361(4) .
C15 H15 0.9500 .
C16 N3 1.473(4) .
C16 H16A 0.9800 .
C16 H16B 0.9800 .
C16 H16C 0.9800 .
C17 N3 1.354(3) .
C17 C18 1.376(3) .
C17 H17 0.9500 .
C18 C19 1.414(3) .
C18 H18 0.9500 .
C19 C18 1.414(3) 3_655
C19 C19 1.457(6) 2
F1 P1 1.5946(17) .
F2 P1 1.6068(17) .
F3 P1 1.6041(18) .
F4 P1 1.5944(17) .
F5 P1 1.5825(19) .
F6 P1 1.5879(16) .
F7 P2 1.609(2) .
F8 P2 1.554(3) .
F9 P2 1.537(3) .
P2 F9 1.537(3) 2
P2 F8 1.554(3) 3
P2 F7 1.609(2) 2
N3 C17 1.354(3) 3_655

loop_
_geom_torsion_atom_site_label_1
_geom_torsion_atom_site_label_2
_geom_torsion_atom_site_label_3
_geom_torsion_atom_site_label_4
_geom_torsion
_geom_torsion_site_symmetry_1
_geom_torsion_site_symmetry_2
_geom_torsion_site_symmetry_3
_geom_torsion_site_symmetry_4
N1 C1 C2 C3 -0.6(3) . . . .
C1 C2 C3 C4 -1.4(3) . . . .
C1 C2 C3 C3 176.35(13) . . . 4_655
C2 C3 C4 C5 2.6(3) . . . .
C3 C3 C4 C5 -175.11(13) 4_655 . . .
C3 C4 C5 N1 -2.0(3) . . . .
N1 C6 C7 C8 -79.0(3) . . . .
C7B C6 C7 C8 25.5(3) . . . .
C6 C7 C8 C9 -177.6(3) . . . .
N1 C6 C7B C8B 61.0(4) . . . .
C7 C6 C7B C8B -31.5(3) . . . .
C6 C7B C8B C9 171.3(3) . . . .
C7 C8 C9 C8 -97.2(5) . . . 12
C7 C8 C9 C8B -35.7(4) . . . .
C7 C8 C9 C8B -67.0(4) . . . 12
C7B C8B C9 C8 27.4(4) . . . .
C7B C8B C9 C8 163.2(3) . . . 12
C7B C8B C9 C8B 179.0(2) . . . 12
N2 C11 C12 C13 0.0 . . . .
C11 C12 C13 C14 0.0 . . . .
C11 C12 C13 C13 180.0 . . . 9_675
C12 C13 C14 C15 0.0 . . . .
C13 C13 C14 C15 180.0 9_675 . . .
C13 C14 C15 N2 0.0 . . . .
N3 C17 C18 C19 -0.7(3) . . . .
C17 C18 C19 C18 0.32(14) . . . 3_655
C17 C18 C19 C19 -179.67(14) . . . 2
C2 C1 N1 C5 1.4(3) . . . .
C2 C1 N1 C6 -179.84(18) . . . .
C4 C5 N1 C1 -0.1(3) . . . .
C4 C5 N1 C6 -178.87(18) . . . .
C7B C6 N1 C1 -129.9(2) . . . .
C7 C6 N1 C1 -84.4(3) . . . .
C7B C6 N1 C5 48.9(3) . . . .
C7 C6 N1 C5 94.4(3) . . . .
C12 C11 N2 C15 0.0 . . . .
C12 C11 N2 C10 180.0 . . . .
C14 C15 N2 C11 0.0 . . . .
C14 C15 N2 C10 180.0 . . . .
C18 C17 N3 C17 0.34(14) . . . 3_655
C18 C17 N3 C16 -179.66(14) . . . .
